data_4024425
loop_
_publ_author_name
'Minmin Yang'
'Thomas Albrecht-Schmitt'
'Vince Cammarata'
'Peter Livant'
'David S. Makhanu'
'Richard Sykora'
'Wei Zhu'

_publ_section_title
;
Trialkylamines More Planar at Nitrogen Than Triisopropylamine in the Solid
State
;
_journal_name_full 'Journal of Organic Chemistry'
_journal_page_first 2671
_journal_page_last 2678
_journal_paper_doi 10.1021/jo802086h
_journal_volume 74
_journal_year 2009
_chemical_formula_moiety 'C9 H21 N O2'
_chemical_formula_sum 'C9 H21 N O2'
_chemical_formula_weight 175.27
_chemical_name_systematic
; 
 2-(Diisopropylamino)propane-1,3-diol 
;
_space_group_IT_number 2
_symmetry_cell_setting triclinic
_symmetry_space_group_name_Hall '-P 1'
_symmetry_space_group_name_H-M 'P -1'
_atom_sites_solution_hydrogens geom
_atom_sites_solution_primary direct
_atom_sites_solution_secondary difmap
_audit_creation_method SHELXL-97
_cell_angle_alpha 86.462(2)
_cell_angle_beta 72.485(2)
_cell_angle_gamma 64.2070(10)
_cell_formula_units_Z 2
_cell_length_a 7.4601(7)
_cell_length_b 7.5153(7)
_cell_length_c 11.1194(10)
_cell_measurement_reflns_used 2239
_cell_measurement_temperature 173(2)
_cell_measurement_theta_max 26.73
_cell_measurement_theta_min 1.93
_cell_volume 533.53(9)
_computing_cell_refinement 'SMART, SAINT'
_computing_data_collection SMART
_computing_data_reduction SAINT
_computing_structure_refinement 'SHELXL-97 (Sheldrick, 1997)'
_computing_structure_solution 'SHELXS-97 (Sheldrick, 1990)'
_diffrn_ambient_temperature 173(2)
_diffrn_measured_fraction_theta_full 0.987
_diffrn_measured_fraction_theta_max 0.987
_diffrn_measurement_device_type 'Bruker APEX'
_diffrn_measurement_method '0.3 wide w/ exposures'
_diffrn_radiation_monochromator graphite
_diffrn_radiation_source 'fine-focus sealed tube'
_diffrn_radiation_type MoK\a
_diffrn_radiation_wavelength 0.71073
_diffrn_reflns_av_R_equivalents 0.0171
_diffrn_reflns_av_sigmaI/netI 0.0239
_diffrn_reflns_limit_h_max 9
_diffrn_reflns_limit_h_min -9
_diffrn_reflns_limit_k_max 9
_diffrn_reflns_limit_k_min -9
_diffrn_reflns_limit_l_max 14
_diffrn_reflns_limit_l_min -14
_diffrn_reflns_number 4426
_diffrn_reflns_theta_full 26.73
_diffrn_reflns_theta_max 26.73
_diffrn_reflns_theta_min 1.93
_exptl_absorpt_coefficient_mu 0.075
_exptl_absorpt_correction_T_max 0.978
_exptl_absorpt_correction_T_min 0.785
_exptl_absorpt_correction_type multi-scan
_exptl_absorpt_process_details SADABS
_exptl_crystal_colour colorless
_exptl_crystal_density_diffrn 1.091
_exptl_crystal_density_method 'not measured'
_exptl_crystal_description prism
_exptl_crystal_F_000 196
_exptl_crystal_size_max 0.5
_exptl_crystal_size_mid 0.3
_exptl_crystal_size_min 0.3
_refine_diff_density_max 0.292
_refine_diff_density_min -0.187
_refine_diff_density_rms 0.040
_refine_ls_extinction_method none
_refine_ls_goodness_of_fit_ref 1.034
_refine_ls_hydrogen_treatment constr
_refine_ls_matrix_type full
_refine_ls_number_parameters 109
_refine_ls_number_reflns 2239
_refine_ls_number_restraints 0
_refine_ls_restrained_S_all 1.034
_refine_ls_R_factor_all 0.0529
_refine_ls_R_factor_gt 0.0481
_refine_ls_shift/su_max 0.000
_refine_ls_shift/su_mean 0.000
_refine_ls_structure_factor_coef Fsqd
_refine_ls_weighting_details 'calc w=1/[\s^2^(Fo^2^)+(0.0739P)^2^+0.0901P] where P=(Fo^2^+2Fc^2^)/3'
_refine_ls_weighting_scheme calc
_refine_ls_wR_factor_gt 0.1241
_refine_ls_wR_factor_ref 0.1284
_reflns_number_gt 2016
_reflns_number_total 2239
_reflns_threshold_expression >2sigma(I)
_cod_data_source_file jo802086h_si_004.cif
_cod_data_source_block cmpd8
_cod_database_code 4024425

loop_
_symmetry_equiv_pos_as_xyz
'x, y, z'
'-x, -y, -z'

loop_
_atom_site_label
_atom_site_type_symbol
_atom_site_fract_x
_atom_site_fract_y
_atom_site_fract_z
_atom_site_U_iso_or_equiv
_atom_site_adp_type
_atom_site_occupancy
_atom_site_symmetry_multiplicity
_atom_site_calc_flag
_atom_site_refinement_flags
_atom_site_disorder_assembly
_atom_site_disorder_group
O1 O 0.47347(14) 0.83346(14) 0.52380(9) 0.0370(3) Uani 1 1 d . . .
H1A H 0.5778 0.7275 0.5285 0.055 Uiso 0.50 1 d P . .
H1B H 0.4991 0.9340 0.5141 0.055 Uiso 0.50 1 d P . .
O2 O 0.18602(17) 0.50418(15) 0.46973(9) 0.0424(3) Uani 1 1 d . . .
H2A H 0.2828 0.3970 0.4812 0.064 Uiso 0.50 1 d P . .
H2B H 0.0735 0.4971 0.5111 0.064 Uiso 0.50 1 d P . .
N1 N 0.06167(15) 0.69952(14) 0.73167(9) 0.0245(3) Uani 1 1 d . . .
C1 C 0.22844(17) 0.69591(16) 0.62167(10) 0.0213(3) Uani 1 1 d . . .
H1C H 0.3495 0.5747 0.6199 0.026 Uiso 1 1 calc R . .
C2 C 0.11737(19) 0.56727(18) 0.82988(11) 0.0282(3) Uani 1 1 d . . .
H2C H -0.0062 0.6089 0.9017 0.034 Uiso 1 1 calc R . .
C3 C 0.1742(3) 0.3554(2) 0.78830(14) 0.0448(4) Uani 1 1 d . . .
H3A H 0.0649 0.3535 0.7607 0.067 Uiso 1 1 calc R . .
H3B H 0.1909 0.2745 0.8581 0.067 Uiso 1 1 calc R . .
H3C H 0.3027 0.3046 0.7199 0.067 Uiso 1 1 calc R . .
C4 C 0.2880(2) 0.5751(2) 0.87574(14) 0.0428(4) Uani 1 1 d . . .
H4A H 0.2497 0.7099 0.9010 0.064 Uiso 1 1 calc R . .
H4B H 0.4179 0.5242 0.8085 0.064 Uiso 1 1 calc R . .
H4C H 0.3033 0.4962 0.9465 0.064 Uiso 1 1 calc R . .
C5 C -0.13571(18) 0.87861(18) 0.76767(12) 0.0278(3) Uani 1 1 d . . .
H5A H -0.1419 0.9513 0.6938 0.033 Uiso 1 1 calc R . .
C6 C -0.3208(2) 0.8274(2) 0.80286(14) 0.0406(4) Uani 1 1 d . . .
H6A H -0.3033 0.7388 0.7371 0.061 Uiso 1 1 calc R . .
H6B H -0.4477 0.9465 0.8127 0.061 Uiso 1 1 calc R . .
H6C H -0.3279 0.7646 0.8809 0.061 Uiso 1 1 calc R . .
C7 C -0.1603(2) 1.0183(2) 0.87202(14) 0.0387(3) Uani 1 1 d . . .
H7A H -0.0430 1.0493 0.8491 0.058 Uiso 1 1 calc R . .
H7B H -0.1667 0.9552 0.9499 0.058 Uiso 1 1 calc R . .
H7C H -0.2867 1.1382 0.8826 0.058 Uiso 1 1 calc R . .
C8 C 0.1801(2) 0.68823(18) 0.49846(11) 0.0273(3) Uani 1 1 d . . .
H8A H 0.0438 0.7921 0.5046 0.033 Uiso 1 1 calc R . .
H8B H 0.2795 0.7126 0.4303 0.033 Uiso 1 1 calc R . .
C9 C 0.29007(18) 0.86489(17) 0.62545(11) 0.0247(3) Uani 1 1 d . . .
H10A H 0.1776 0.9887 0.6194 0.030 Uiso 1 1 calc R . .
H10B H 0.3150 0.8717 0.7045 0.030 Uiso 1 1 calc R . .

loop_
_atom_site_aniso_label
_atom_site_aniso_U_11
_atom_site_aniso_U_22
_atom_site_aniso_U_33
_atom_site_aniso_U_23
_atom_site_aniso_U_13
_atom_site_aniso_U_12
O1 0.0333(5) 0.0342(5) 0.0430(6) -0.0028(4) 0.0035(4) -0.0235(4)
O2 0.0565(7) 0.0382(6) 0.0421(6) -0.0060(4) -0.0163(5) -0.0272(5)
N1 0.0218(5) 0.0230(5) 0.0250(5) 0.0039(4) -0.0032(4) -0.0094(4)
C1 0.0208(5) 0.0195(5) 0.0233(6) 0.0025(4) -0.0050(4) -0.0099(5)
C2 0.0302(6) 0.0261(6) 0.0239(6) 0.0047(5) -0.0027(5) -0.0125(5)
C3 0.0612(10) 0.0272(7) 0.0382(8) 0.0078(6) -0.0035(7) -0.0208(7)
C4 0.0446(8) 0.0506(9) 0.0351(8) 0.0130(6) -0.0193(7) -0.0192(7)
C5 0.0231(6) 0.0273(6) 0.0282(6) 0.0015(5) -0.0048(5) -0.0088(5)
C6 0.0242(7) 0.0509(9) 0.0434(8) -0.0056(7) -0.0047(6) -0.0161(6)
C7 0.0359(7) 0.0295(7) 0.0442(8) -0.0081(6) -0.0043(6) -0.0121(6)
C8 0.0301(6) 0.0277(6) 0.0262(6) 0.0024(5) -0.0087(5) -0.0144(5)
C9 0.0239(6) 0.0216(6) 0.0285(6) 0.0014(4) -0.0051(5) -0.0117(5)

loop_
_atom_type_symbol
_atom_type_description
_atom_type_scat_dispersion_real
_atom_type_scat_dispersion_imag
_atom_type_scat_source
C C 0.0033 0.0016 'International Tables Vol C Tables 4.2.6.8 and 6.1.1.4'
H H 0.0000 0.0000 'International Tables Vol C Tables 4.2.6.8 and 6.1.1.4'
N N 0.0061 0.0033 'International Tables Vol C Tables 4.2.6.8 and 6.1.1.4'
O O 0.0106 0.0060 'International Tables Vol C Tables 4.2.6.8 and 6.1.1.4'

loop_
_geom_angle_atom_site_label_1
_geom_angle_atom_site_label_2
_geom_angle_atom_site_label_3
_geom_angle
_geom_angle_site_symmetry_1
_geom_angle_site_symmetry_3
_geom_angle_publ_flag
C9 O1 H1A 111.9 . . ?
C9 O1 H1B 113.1 . . ?
H1A O1 H1B 113.1 . . ?
C8 O2 H2A 119.5 . . ?
C8 O2 H2B 111.6 . . ?
H2A O2 H2B 104.6 . . ?
C1 N1 C5 118.90(9) . . ?
C1 N1 C2 118.34(9) . . ?
C5 N1 C2 118.01(9) . . ?
N1 C1 C8 111.93(9) . . ?
N1 C1 C9 114.40(9) . . ?
C8 C1 C9 110.20(9) . . ?
N1 C1 H1C 106.6 . . ?
C8 C1 H1C 106.6 . . ?
C9 C1 H1C 106.6 . . ?
N1 C2 C3 110.70(10) . . ?
N1 C2 C4 114.93(10) . . ?
C3 C2 C4 110.75(12) . . ?
N1 C2 H2C 106.7 . . ?
C3 C2 H2C 106.7 . . ?
C4 C2 H2C 106.7 . . ?
C2 C3 H3A 109.5 . . ?
C2 C3 H3B 109.5 . . ?
H3A C3 H3B 109.5 . . ?
C2 C3 H3C 109.5 . . ?
H3A C3 H3C 109.5 . . ?
H3B C3 H3C 109.5 . . ?
C2 C4 H4A 109.5 . . ?
C2 C4 H4B 109.5 . . ?
H4A C4 H4B 109.5 . . ?
C2 C4 H4C 109.5 . . ?
H4A C4 H4C 109.5 . . ?
H4B C4 H4C 109.5 . . ?
N1 C5 C6 110.88(11) . . ?
N1 C5 C7 115.32(10) . . ?
C6 C5 C7 110.14(11) . . ?
N1 C5 H5A 106.7 . . ?
C6 C5 H5A 106.7 . . ?
C7 C5 H5A 106.7 . . ?
C5 C6 H6A 109.5 . . ?
C5 C6 H6B 109.5 . . ?
H6A C6 H6B 109.5 . . ?
C5 C6 H6C 109.5 . . ?
H6A C6 H6C 109.5 . . ?
H6B C6 H6C 109.5 . . ?
C5 C7 H7A 109.5 . . ?
C5 C7 H7B 109.5 . . ?
H7A C7 H7B 109.5 . . ?
C5 C7 H7C 109.5 . . ?
H7A C7 H7C 109.5 . . ?
H7B C7 H7C 109.5 . . ?
O2 C8 C1 113.16(10) . . ?
O2 C8 H8A 108.9 . . ?
C1 C8 H8A 108.9 . . ?
O2 C8 H8B 108.9 . . ?
C1 C8 H8B 108.9 . . ?
H8A C8 H8B 107.8 . . ?
O1 C9 C1 110.43(9) . . ?
O1 C9 H10A 109.6 . . ?
C1 C9 H10A 109.6 . . ?
O1 C9 H10B 109.6 . . ?
C1 C9 H10B 109.6 . . ?
H10A C9 H10B 108.1 . . ?

loop_
_geom_bond_atom_site_label_1
_geom_bond_atom_site_label_2
_geom_bond_distance
_geom_bond_site_symmetry_2
_geom_bond_publ_flag
O1 C9 1.4234(14) . ?
O1 H1A 0.8500 . ?
O1 H1B 0.8501 . ?
O2 C8 1.4177(15) . ?
O2 H2A 0.8500 . ?
O2 H2B 0.8500 . ?
N1 C1 1.4504(14) . ?
N1 C5 1.4584(15) . ?
N1 C2 1.4603(15) . ?
C1 C8 1.5284(16) . ?
C1 C9 1.5337(15) . ?
C1 H1C 0.9600 . ?
C2 C3 1.5210(18) . ?
C2 C4 1.531(2) . ?
C2 H2C 0.9600 . ?
C3 H3A 0.9600 . ?
C3 H3B 0.9600 . ?
C3 H3C 0.9600 . ?
C4 H4A 0.9600 . ?
C4 H4B 0.9600 . ?
C4 H4C 0.9600 . ?
C5 C6 1.5254(18) . ?
C5 C7 1.5289(18) . ?
C5 H5A 0.9600 . ?
C6 H6A 0.9600 . ?
C6 H6B 0.9600 . ?
C6 H6C 0.9600 . ?
C7 H7A 0.9600 . ?
C7 H7B 0.9600 . ?
C7 H7C 0.9600 . ?
C8 H8A 0.9600 . ?
C8 H8B 0.9600 . ?
C9 H10A 0.9600 . ?
C9 H10B 0.9600 . ?
